data_2003115
loop_
_publ_author_name
'Antonia Neels'
'Helen Stoeckli-Evans'
'Jochen Neels'
'Abraham Clearfield'
'Damodara Poojary'

_publ_section_title
;
 <i>Ab Initio</i> Structure Determination of Ammonium Hydrogen Alkyl
 Phosphates from X-ray Powder Diffraction Data
;
_journal_issue 4
_journal_name_full 'Acta Crystallographica Section B'
_journal_page_first 478
_journal_page_last 484
_journal_paper_doi 10.1107/S0108768197015589
_journal_volume 54
_journal_year 1998
_chemical_formula_sum 'C3 H12 N O4 P'
_chemical_formula_weight 157.13
_space_group_crystal_system monoclinic
_space_group_IT_number 9
_space_group_name_Hall 'A -2yab'
_space_group_name_H-M_alt 'A 1 n 1'
_cell_angle_alpha 90.0
_cell_angle_beta 100.904(2)
_cell_angle_gamma 90.0
_cell_formula_units_Z 4
_cell_length_a 6.2475(2)
_cell_length_b 29.3825(6)
_cell_length_c 4.63050(10)
_cell_volume 834.66(4)
_computing_structure_refinement GSAS
_diffrn_ambient_temperature 293(2)
_diffrn_radiation_wavelength 1.540598
_exptl_absorpt_coefficient_mu 2.51
_exptl_crystal_density_diffrn 1.245
_refine_ls_number_parameters 6
_refine_ls_number_restraints 17
_cod_data_source_file sh0104.cif
_cod_data_source_block comp-3
_cod_depositor_comments
;
 Changing the space group from 'P -2yac' to 'A -2yab' after consulting
 the original publication. All related space group information was changed
 accordingly.

 Antanas Vaitkus,
 2017-07-04
;
_cod_original_cell_volume 834.66(3)
_cod_original_sg_symbol_H-M 'A n'
_cod_original_formula_sum 'C3 H12 N1 O4 P'
_cod_database_code 2003115

loop_
_space_group_symop_id
_space_group_symop_operation_xyz
1 x,y,z
2 x+1/2,-y+1/2,z
3 x,y+1/2,z+1/2
4 x+1/2,-y,z+1/2

loop_
_atom_site_label
_atom_site_fract_x
_atom_site_fract_y
_atom_site_fract_z
_atom_site_U_iso_or_equiv
_atom_site_adp_type
_atom_site_occupancy
_atom_site_type_symbol
_atom_site_attached_hydrogens
P1 .5620(7) .3322(2) .4100(10) .038(4) Uiso 1 P 0
O1 .5240(10) .3804(2) .5030(10) .0240(10) Uiso 1 O 0
O2 .7390(10) .3349(3) .2030(10) .0240(10) Uiso 1 O 1
O3 .3500(10) .3080(2) .239(2) .0240(10) Uiso 1 O 0
O4 .6650(10) .3059(2) .6870(10) .0240(10) Uiso 1 O 0
C1 .4140(10) .4163(3) .315(3) .0240(10) Uiso 1 C 1
C2 .1800(10) .4218(3) .351(3) .0240(10) Uiso 1 C 3
C3 .5530(10) .4573(3) .314(3) .0240(10) Uiso 1 C 3
N1 .132(2) .2850(2) .717(2) .0240(10) Uiso 1 N 4
